data_7220013
loop_
_publ_author_name
'Zhang, Hong-Mei'
'Yang, Jin'
'Liu, Ying-Ying'
'Kang, Da-Wei'
'Ma, Jian-Fang'

_publ_section_title
;
 A family of coordination polymers assembled with a flexible
 hexacarboxylate ligand and auxiliary N-donor ligands: syntheses,
 structures, and physical properties
;
_journal_issue 16
_journal_name_full CrystEngComm
_journal_page_first 3181
_journal_paper_doi 10.1039/C5CE00181A
_journal_volume 17
_journal_year 2015
_chemical_formula_moiety 'C74 H52 Cd3 N4 O18'
_chemical_formula_sum 'C74 H52 Cd3 N4 O18'
_chemical_formula_weight 1622.40
_chemical_name_systematic
;
 ?
;
_space_group_IT_number 2
_symmetry_cell_setting triclinic
_symmetry_space_group_name_Hall '-P 1'
_symmetry_space_group_name_H-M 'P -1'
_atom_sites_solution_hydrogens geom
_atom_sites_solution_primary direct
_atom_sites_solution_secondary difmap
_audit_creation_method SHELXL-97
_audit_update_record
;
2015-03-04 deposited with the CCDC.
2015-03-16 downloaded from the CCDC.
;
_cell_angle_alpha 101.825(5)
_cell_angle_beta 108.484(6)
_cell_angle_gamma 99.617(5)
_cell_formula_units_Z 1
_cell_length_a 11.4063(9)
_cell_length_b 12.4905(7)
_cell_length_c 12.9267(9)
_cell_measurement_reflns_used 2952
_cell_measurement_temperature 293(2)
_cell_measurement_theta_max 29.2444
_cell_measurement_theta_min 3.0299
_cell_volume 1655.3(2)
_computing_cell_refinement 'CrysAlisPro(1.171.35.21) (Agilent Tech., 2012)'
_computing_data_collection 'CrysAlisPro(1.171.35.21) (Agilent Tech., 2012)'
_computing_data_reduction 'CrysAlisPro(1.171.35.21) (Agilent Tech., 2012)'
_computing_structure_refinement 'SHELXL-97 (Sheldrick, 2008)'
_computing_structure_solution 'SHELXS-97 (Sheldrick, 2008)'
_diffrn_ambient_temperature 293(2)
_diffrn_detector_area_resol_mean 10.0
_diffrn_measured_fraction_theta_full 0.989
_diffrn_measured_fraction_theta_max 0.988
_diffrn_measurement_device_type 'Oxford Diffraction Gemini R Ultra'
_diffrn_measurement_method '\w scan'
_diffrn_radiation_monochromator graphite
_diffrn_radiation_source 'fine-focus sealed tube'
_diffrn_radiation_type MoK\a
_diffrn_radiation_wavelength 0.71073
_diffrn_reflns_av_R_equivalents 0.0394
_diffrn_reflns_av_sigmaI/netI 0.0742
_diffrn_reflns_limit_h_max 13
_diffrn_reflns_limit_h_min -11
_diffrn_reflns_limit_k_max 15
_diffrn_reflns_limit_k_min -15
_diffrn_reflns_limit_l_max 13
_diffrn_reflns_limit_l_min -15
_diffrn_reflns_number 10602
_diffrn_reflns_theta_full 25.00
_diffrn_reflns_theta_max 25.35
_diffrn_reflns_theta_min 3.44
_exptl_absorpt_coefficient_mu 1.032
_exptl_absorpt_correction_T_max 0.8522
_exptl_absorpt_correction_T_min 0.8047
_exptl_absorpt_process_details
;
CrysAlis (Oxford Diffraction, 2006)
;
_exptl_crystal_colour colorless
_exptl_crystal_density_diffrn 1.628
_exptl_crystal_density_method 'not measured'
_exptl_crystal_description strip
_exptl_crystal_F_000 812
_exptl_crystal_size_max 0.22
_exptl_crystal_size_mid 0.20
_exptl_crystal_size_min 0.16
_refine_diff_density_max 0.762
_refine_diff_density_min -0.541
_refine_diff_density_rms 0.105
_refine_ls_extinction_method none
_refine_ls_goodness_of_fit_ref 1.054
_refine_ls_hydrogen_treatment constr
_refine_ls_matrix_type full
_refine_ls_number_parameters 448
_refine_ls_number_reflns 5982
_refine_ls_number_restraints 0
_refine_ls_restrained_S_all 1.054
_refine_ls_R_factor_all 0.0853
_refine_ls_R_factor_gt 0.0535
_refine_ls_shift/su_max 0.001
_refine_ls_shift/su_mean 0.000
_refine_ls_structure_factor_coef Fsqd
_refine_ls_weighting_details 'calc w=1/[\s^2^(Fo^2^)+(0.0548P)^2^+0.3468P] where P=(Fo^2^+2Fc^2^)/3'
_refine_ls_weighting_scheme calc
_refine_ls_wR_factor_gt 0.1121
_refine_ls_wR_factor_ref 0.1300
_reflns_number_gt 4227
_reflns_number_total 5982
_reflns_threshold_expression >2\s(I)
_cod_data_source_file c5ce00181a2.cif
_cod_data_source_block Compound-4
_cod_depositor_comments 'Adding full bibliography for 7220010--7220018.cif.'
_cod_database_code 7220013

loop_
_symmetry_equiv_pos_as_xyz
'x, y, z'
'-x, -y, -z'

loop_
_atom_site_label
_atom_site_type_symbol
_atom_site_fract_x
_atom_site_fract_y
_atom_site_fract_z
_atom_site_U_iso_or_equiv
_atom_site_adp_type
_atom_site_occupancy
_atom_site_symmetry_multiplicity
_atom_site_calc_flag
_atom_site_refinement_flags
Cd1 Cd 1.0000 0.0000 1.0000 0.03958(18) Uani 1 2 d S
Cd2 Cd 1.28570(4) 0.14834(3) 1.26340(3) 0.04061(16) Uani 1 1 d .
C1 C 1.0597(7) 0.0307(5) 1.2733(5) 0.0434(15) Uani 1 1 d .
C2 C 0.9591(6) -0.0318(4) 1.3056(4) 0.0393(14) Uani 1 1 d .
C3 C 0.8363(7) -0.0212(6) 1.2698(6) 0.061(2) Uani 1 1 d .
H3 H 0.8111 0.0221 1.2201 0.074 Uiso 1 1 calc R
C4 C 0.7504(8) -0.0756(7) 1.3085(7) 0.085(3) Uani 1 1 d .
H4 H 0.6686 -0.0643 1.2891 0.102 Uiso 1 1 calc R
C5 C 0.7840(7) -0.1460(6) 1.3753(6) 0.0628(19) Uani 1 1 d .
H5 H 0.7242 -0.1852 1.3979 0.075 Uiso 1 1 calc R
C6 C 0.9042(6) -0.1578(4) 1.4077(5) 0.0392(14) Uani 1 1 d .
C7 C 0.9953(6) -0.0991(4) 1.3777(4) 0.0365(13) Uani 1 1 d .
H7 H 1.0795 -0.1041 1.4051 0.044 Uiso 1 1 calc R
C8 C 1.0398(6) -0.2719(5) 1.4812(5) 0.0458(15) Uani 1 1 d .
H8A H 1.1116 -0.2232 1.5467 0.055 Uiso 1 1 calc R
H8B H 1.0601 -0.2710 1.4139 0.055 Uiso 1 1 calc R
C9 C 1.0160(5) -0.3899(4) 1.4923(4) 0.0348(13) Uani 1 1 d .
C10 C 0.9519(5) -0.4785(4) 1.3954(4) 0.0361(13) Uani 1 1 d .
C11 C 0.9384(5) -0.5901(4) 1.4026(4) 0.0334(12) Uani 1 1 d .
C12 C 0.8907(7) -0.4566(5) 1.2815(4) 0.0510(17) Uani 1 1 d .
H12A H 0.8136 -0.5157 1.2361 0.061 Uiso 1 1 calc R
H12B H 0.8676 -0.3850 1.2929 0.061 Uiso 1 1 calc R
C13 C 0.9131(9) -0.4555(7) 1.1123(6) 0.073(2) Uani 1 1 d .
C14 C 0.8644(11) -0.5574(7) 1.0304(7) 0.103(4) Uani 1 1 d .
H14 H 0.8716 -0.6240 1.0507 0.123 Uiso 1 1 calc R
C15 C 0.8066(12) -0.5611(8) 0.9214(7) 0.119(4) Uani 1 1 d .
H15 H 0.7767 -0.6300 0.8659 0.143 Uiso 1 1 calc R
C16 C 0.7914(11) -0.4624(7) 0.8913(7) 0.106(4) Uani 1 1 d .
H16 H 0.7484 -0.4657 0.8160 0.127 Uiso 1 1 calc R
C17 C 0.8402(8) -0.3583(6) 0.9733(5) 0.071(2) Uani 1 1 d .
C18 C 0.9014(7) -0.3580(6) 1.0845(5) 0.0598(19) Uani 1 1 d .
H18 H 0.9350 -0.2898 1.1410 0.072 Uiso 1 1 calc R
C19 C 0.8280(7) -0.2526(6) 0.9408(5) 0.0528(17) Uani 1 1 d .
C20 C 0.8804(6) -0.6848(5) 1.2971(4) 0.0424(14) Uani 1 1 d .
H20A H 0.9051 -0.6643 1.2372 0.051 Uiso 1 1 calc R
H20B H 0.9097 -0.7511 1.3102 0.051 Uiso 1 1 calc R
C21 C 0.6750(6) -0.7716(5) 1.1561(5) 0.0445(14) Uani 1 1 d .
C22 C 0.5473(7) -0.7742(6) 1.1189(6) 0.072(2) Uani 1 1 d .
H22 H 0.5138 -0.7341 1.1666 0.086 Uiso 1 1 calc R
C23 C 0.4696(8) -0.8365(8) 1.0109(7) 0.097(3) Uani 1 1 d .
H23 H 0.3833 -0.8375 0.9842 0.117 Uiso 1 1 calc R
C24 C 0.5197(8) -0.8969(9) 0.9427(7) 0.104(3) Uani 1 1 d .
H24 H 0.4662 -0.9407 0.8702 0.125 Uiso 1 1 calc R
C25 C 0.6463(7) -0.8946(6) 0.9782(5) 0.0610(19) Uani 1 1 d .
C26 C 0.7253(6) -0.8309(5) 1.0878(5) 0.0454(15) Uani 1 1 d .
H26 H 0.8118 -0.8290 1.1140 0.054 Uiso 1 1 calc R
C27 C 0.7034(8) -0.9635(6) 0.9062(5) 0.0614(19) Uani 1 1 d .
C28 C 1.5546(7) 0.1079(7) 1.4279(7) 0.073(2) Uani 1 1 d .
H28 H 1.5465 0.0575 1.3608 0.088 Uiso 1 1 calc R
C29 C 1.6412(8) 0.1048(8) 1.5269(8) 0.084(3) Uani 1 1 d .
H29 H 1.6929 0.0546 1.5274 0.101 Uiso 1 1 calc R
C30 C 1.6502(9) 0.1746(10) 1.6224(9) 0.104(4) Uani 1 1 d .
H30 H 1.7070 0.1720 1.6912 0.125 Uiso 1 1 calc R
C31 C 1.5760(9) 0.2516(8) 1.6211(6) 0.093(3) Uani 1 1 d .
H31 H 1.5826 0.3005 1.6886 0.112 Uiso 1 1 calc R
C32 C 1.4917(7) 0.2552(6) 1.5186(5) 0.0571(18) Uani 1 1 d .
C33 C 1.4130(7) 0.3346(6) 1.5072(5) 0.0544(17) Uani 1 1 d .
C34 C 1.4348(9) 0.4321(7) 1.5913(7) 0.081(3) Uani 1 1 d .
H34 H 1.4999 0.4466 1.6613 0.097 Uiso 1 1 calc R
C35 C 1.3615(11) 0.5070(8) 1.5725(10) 0.102(3) Uani 1 1 d .
H35 H 1.3750 0.5719 1.6295 0.122 Uiso 1 1 calc R
C36 C 1.2714(10) 0.4857(7) 1.4723(11) 0.092(3) Uani 1 1 d .
H36 H 1.2226 0.5372 1.4568 0.111 Uiso 1 1 calc R
C37 C 1.2497(7) 0.3878(6) 1.3910(7) 0.070(2) Uani 1 1 d .
H37 H 1.1829 0.3726 1.3219 0.084 Uiso 1 1 calc R
N1 N 1.4793(5) 0.1817(4) 1.4231(4) 0.0527(13) Uani 1 1 d .
N2 N 1.3199(5) 0.3131(4) 1.4062(4) 0.0499(13) Uani 1 1 d .
O1 O 1.0273(5) 0.0763(3) 1.1933(3) 0.0540(12) Uani 1 1 d .
O2 O 1.1730(4) 0.0368(3) 1.3291(3) 0.0506(11) Uani 1 1 d .
O3 O 0.9278(4) -0.2317(3) 1.4731(3) 0.0488(11) Uani 1 1 d .
O4 O 0.9763(5) -0.4544(4) 1.2255(3) 0.0675(14) Uani 1 1 d .
O5 O 0.9056(6) -0.1659(4) 1.0079(4) 0.0790(16) Uani 1 1 d .
O6 O 0.7488(5) -0.2609(4) 0.8462(4) 0.0755(15) Uani 1 1 d .
O7 O 0.7451(4) -0.7083(4) 1.2648(3) 0.0532(11) Uani 1 1 d .
O8 O 0.8150(5) -0.9557(5) 0.9394(4) 0.0771(16) Uani 1 1 d .
O9 O 0.6256(5) -1.0282(5) 0.8154(4) 0.0867(17) Uani 1 1 d .

loop_
_atom_site_aniso_label
_atom_site_aniso_U_11
_atom_site_aniso_U_22
_atom_site_aniso_U_33
_atom_site_aniso_U_23
_atom_site_aniso_U_13
_atom_site_aniso_U_12
Cd1 0.0374(4) 0.0427(3) 0.0320(3) 0.0108(3) 0.0042(3) 0.0086(3)
Cd2 0.0417(3) 0.0421(3) 0.0341(2) 0.01041(19) 0.01024(19) 0.0076(2)
C1 0.062(5) 0.033(3) 0.040(3) 0.010(3) 0.024(3) 0.011(3)
C2 0.048(4) 0.036(3) 0.034(3) 0.012(3) 0.013(3) 0.011(3)
C3 0.055(5) 0.065(4) 0.071(4) 0.045(4) 0.012(4) 0.021(4)
C4 0.052(5) 0.107(7) 0.119(7) 0.067(6) 0.033(5) 0.034(5)
C5 0.052(5) 0.072(5) 0.084(5) 0.038(4) 0.038(4) 0.022(4)
C6 0.048(4) 0.031(3) 0.047(3) 0.015(3) 0.024(3) 0.013(3)
C7 0.043(4) 0.031(3) 0.037(3) 0.011(2) 0.014(3) 0.011(3)
C8 0.056(4) 0.039(3) 0.048(3) 0.019(3) 0.022(3) 0.011(3)
C9 0.040(3) 0.034(3) 0.038(3) 0.017(3) 0.018(3) 0.012(3)
C10 0.047(4) 0.039(3) 0.026(3) 0.015(3) 0.010(2) 0.017(3)
C11 0.034(3) 0.035(3) 0.028(3) 0.007(2) 0.010(2) 0.006(2)
C12 0.076(5) 0.051(4) 0.031(3) 0.018(3) 0.017(3) 0.023(3)
C13 0.108(7) 0.075(5) 0.049(4) 0.027(4) 0.036(4) 0.027(5)
C14 0.176(10) 0.062(5) 0.061(5) 0.030(4) 0.031(6) 0.014(6)
C15 0.196(12) 0.064(6) 0.061(5) 0.019(5) 0.011(6) 0.008(6)
C16 0.164(10) 0.060(5) 0.056(5) 0.010(4) 0.011(5) -0.006(6)
C17 0.103(6) 0.055(4) 0.046(4) 0.018(4) 0.021(4) 0.011(4)
C18 0.088(6) 0.048(4) 0.039(3) 0.015(3) 0.019(3) 0.010(4)
C19 0.061(4) 0.053(4) 0.033(3) 0.014(3) 0.007(3) 0.001(3)
C20 0.049(4) 0.041(3) 0.034(3) 0.007(3) 0.012(3) 0.014(3)
C21 0.042(4) 0.044(3) 0.042(3) 0.001(3) 0.014(3) 0.010(3)
C22 0.055(5) 0.078(5) 0.067(5) -0.013(4) 0.019(4) 0.021(4)
C23 0.047(5) 0.121(7) 0.086(6) -0.029(5) 0.002(4) 0.036(5)
C24 0.055(6) 0.137(8) 0.069(5) -0.038(5) -0.010(4) 0.037(5)
C25 0.045(4) 0.069(5) 0.047(4) -0.011(3) 0.002(3) 0.021(3)
C26 0.041(4) 0.050(4) 0.040(3) 0.007(3) 0.010(3) 0.014(3)
C27 0.076(6) 0.059(4) 0.033(3) -0.007(3) 0.006(3) 0.025(4)
C28 0.054(5) 0.076(5) 0.082(5) 0.014(4) 0.016(4) 0.024(4)
C29 0.059(5) 0.079(6) 0.091(6) 0.033(5) -0.009(5) 0.019(4)
C30 0.082(7) 0.121(8) 0.081(6) 0.048(7) -0.017(5) 0.016(6)
C31 0.093(7) 0.105(7) 0.045(4) 0.009(5) -0.002(4) 0.001(6)
C32 0.059(5) 0.061(4) 0.037(3) 0.008(3) 0.006(3) 0.006(4)
C33 0.059(5) 0.050(4) 0.046(4) 0.002(3) 0.027(3) -0.006(3)
C34 0.084(6) 0.077(6) 0.070(5) -0.010(4) 0.046(5) -0.009(5)
C35 0.093(8) 0.062(6) 0.141(9) -0.027(6) 0.076(7) -0.003(6)
C36 0.075(7) 0.049(5) 0.173(10) 0.011(6) 0.079(7) 0.021(5)
C37 0.055(5) 0.063(5) 0.101(6) 0.024(5) 0.037(4) 0.017(4)
N1 0.048(3) 0.057(3) 0.048(3) 0.013(3) 0.010(3) 0.017(3)
N2 0.050(3) 0.045(3) 0.060(3) 0.015(3) 0.027(3) 0.011(3)
O1 0.085(3) 0.046(2) 0.044(2) 0.025(2) 0.030(2) 0.024(2)
O2 0.046(3) 0.055(3) 0.053(2) 0.027(2) 0.018(2) 0.007(2)
O3 0.062(3) 0.044(2) 0.064(3) 0.034(2) 0.036(2) 0.025(2)
O4 0.088(4) 0.081(3) 0.044(2) 0.031(2) 0.028(3) 0.024(3)
O5 0.106(4) 0.054(3) 0.061(3) 0.019(3) 0.019(3) -0.003(3)
O6 0.095(4) 0.077(3) 0.049(3) 0.031(3) 0.013(3) 0.018(3)
O7 0.051(3) 0.057(3) 0.040(2) -0.007(2) 0.019(2) 0.005(2)
O8 0.057(4) 0.108(4) 0.063(3) 0.003(3) 0.016(3) 0.049(3)
O9 0.076(4) 0.096(4) 0.057(3) -0.027(3) 0.011(3) 0.025(3)

loop_
_atom_type_symbol
_atom_type_description
_atom_type_scat_dispersion_real
_atom_type_scat_dispersion_imag
_atom_type_scat_source
C C 0.0033 0.0016 'International Tables Vol C Tables 4.2.6.8 and 6.1.1.4'
H H 0.0000 0.0000 'International Tables Vol C Tables 4.2.6.8 and 6.1.1.4'
N N 0.0061 0.0033 'International Tables Vol C Tables 4.2.6.8 and 6.1.1.4'
O O 0.0106 0.0060 'International Tables Vol C Tables 4.2.6.8 and 6.1.1.4'
Cd Cd -0.8075 1.2024 'International Tables Vol C Tables 4.2.6.8 and 6.1.1.4'

loop_
_geom_angle_atom_site_label_1
_geom_angle_atom_site_label_2
_geom_angle_atom_site_label_3
_geom_angle
_geom_angle_site_symmetry_1
_geom_angle_site_symmetry_3
O5 Cd1 O5 180.000 2_757 .
O5 Cd1 O8 88.5(2) 2_757 1_565
O5 Cd1 O8 91.5(2) . 1_565
O5 Cd1 O8 91.5(2) 2_757 2_747
O5 Cd1 O8 88.5(2) . 2_747
O8 Cd1 O8 180.000 1_565 2_747
O5 Cd1 O1 91.19(16) 2_757 .
O5 Cd1 O1 88.81(16) . .
O8 Cd1 O1 91.75(17) 1_565 .
O8 Cd1 O1 88.25(17) 2_747 .
O5 Cd1 O1 88.81(16) 2_757 2_757
O5 Cd1 O1 91.19(16) . 2_757
O8 Cd1 O1 88.25(17) 1_565 2_757
O8 Cd1 O1 91.75(17) 2_747 2_757
O1 Cd1 O1 180.000 . 2_757
O6 Cd2 O9 104.6(2) 2_757 2_747
O6 Cd2 O2 137.49(19) 2_757 .
O9 Cd2 O2 100.4(2) 2_747 .
O6 Cd2 N2 82.86(18) 2_757 .
O9 Cd2 N2 146.15(19) 2_747 .
O2 Cd2 N2 94.98(16) . .
O6 Cd2 N1 123.82(19) 2_757 .
O9 Cd2 N1 81.70(19) 2_747 .
O2 Cd2 N1 93.23(17) . .
N2 Cd2 N1 67.39(19) . .
O2 C1 O1 123.1(6) . .
O2 C1 C2 117.4(5) . .
O1 C1 C2 119.5(6) . .
C3 C2 C7 120.2(6) . .
C3 C2 C1 122.0(5) . .
C7 C2 C1 117.7(6) . .
C2 C3 C4 119.0(6) . .
C2 C3 H3 120.5 . .
C4 C3 H3 120.5 . .
C5 C4 C3 121.0(7) . .
C5 C4 H4 119.5 . .
C3 C4 H4 119.5 . .
C6 C5 C4 119.3(6) . .
C6 C5 H5 120.3 . .
C4 C5 H5 120.3 . .
C5 C6 C7 121.6(5) . .
C5 C6 O3 114.9(5) . .
C7 C6 O3 123.5(5) . .
C6 C7 C2 118.7(6) . .
C6 C7 H7 120.7 . .
C2 C7 H7 120.7 . .
O3 C8 C9 109.0(5) . .
O3 C8 H8A 109.9 . .
C9 C8 H8A 109.9 . .
O3 C8 H8B 109.9 . .
C9 C8 H8B 109.9 . .
H8A C8 H8B 108.3 . .
C10 C9 C11 120.6(5) . 2_748
C10 C9 C8 118.8(4) . .
C11 C9 C8 120.5(5) 2_748 .
C9 C10 C11 119.8(4) . .
C9 C10 C12 120.8(5) . .
C11 C10 C12 119.3(5) . .
C9 C11 C10 119.4(5) 2_748 .
C9 C11 C20 121.0(5) 2_748 .
C10 C11 C20 119.6(4) . .
O4 C12 C10 109.3(5) . .
O4 C12 H12A 109.8 . .
C10 C12 H12A 109.8 . .
O4 C12 H12B 109.8 . .
C10 C12 H12B 109.8 . .
H12A C12 H12B 108.3 . .
C18 C13 C14 120.7(6) . .
C18 C13 O4 120.6(7) . .
C14 C13 O4 118.7(6) . .
C15 C14 C13 120.2(7) . .
C15 C14 H14 119.9 . .
C13 C14 H14 119.9 . .
C14 C15 C16 120.1(8) . .
C14 C15 H15 119.9 . .
C16 C15 H15 119.9 . .
C15 C16 C17 120.4(7) . .
C15 C16 H16 119.8 . .
C17 C16 H16 119.8 . .
C18 C17 C16 117.6(6) . .
C18 C17 C19 121.9(6) . .
C16 C17 C19 120.5(6) . .
C13 C18 C17 121.0(7) . .
C13 C18 H18 119.5 . .
C17 C18 H18 119.5 . .
O5 C19 O6 126.7(6) . .
O5 C19 C17 115.6(6) . .
O6 C19 C17 117.4(6) . .
O7 C20 C11 108.3(5) . .
O7 C20 H20A 110.0 . .
C11 C20 H20A 110.0 . .
O7 C20 H20B 110.0 . .
C11 C20 H20B 110.0 . .
H20A C20 H20B 108.4 . .
C26 C21 O7 123.3(6) . .
C26 C21 C22 121.0(6) . .
O7 C21 C22 115.7(6) . .
C23 C22 C21 119.5(7) . .
C23 C22 H22 120.2 . .
C21 C22 H22 120.2 . .
C24 C23 C22 119.5(8) . .
C24 C23 H23 120.2 . .
C22 C23 H23 120.2 . .
C25 C24 C23 121.6(7) . .
C25 C24 H24 119.2 . .
C23 C24 H24 119.2 . .
C24 C25 C26 118.9(7) . .
C24 C25 C27 122.7(6) . .
C26 C25 C27 118.3(6) . .
C21 C26 C25 119.5(6) . .
C21 C26 H26 120.2 . .
C25 C26 H26 120.3 . .
O8 C27 O9 124.8(7) . .
O8 C27 C25 120.1(6) . .
O9 C27 C25 115.0(7) . .
N1 C28 C29 122.7(8) . .
N1 C28 H28 118.7 . .
C29 C28 H28 118.7 . .
C30 C29 C28 118.5(9) . .
C30 C29 H29 120.7 . .
C28 C29 H29 120.7 . .
C29 C30 C31 120.5(8) . .
C29 C30 H30 119.7 . .
C31 C30 H30 119.7 . .
C30 C31 C32 119.5(9) . .
C30 C31 H31 120.2 . .
C32 C31 H31 120.2 . .
N1 C32 C31 119.7(8) . .
N1 C32 C33 116.3(5) . .
C31 C32 C33 124.0(7) . .
N2 C33 C34 120.2(7) . .
N2 C33 C32 116.1(6) . .
C34 C33 C32 123.6(7) . .
C35 C34 C33 120.6(9) . .
C35 C34 H34 119.7 . .
C33 C34 H34 119.7 . .
C36 C35 C34 118.7(9) . .
C36 C35 H35 120.6 . .
C34 C35 H35 120.6 . .
C35 C36 C37 119.8(9) . .
C35 C36 H36 120.1 . .
C37 C36 H36 120.1 . .
N2 C37 C36 123.0(8) . .
N2 C37 H37 118.5 . .
C36 C37 H37 118.5 . .
C32 N1 C28 119.0(6) . .
C32 N1 Cd2 116.9(4) . .
C28 N1 Cd2 121.4(5) . .
C37 N2 C33 117.7(6) . .
C37 N2 Cd2 122.5(5) . .
C33 N2 Cd2 119.8(4) . .
C1 O1 Cd1 127.2(4) . .
C1 O2 Cd2 104.7(3) . .
C6 O3 C8 116.3(4) . .
C12 O4 C13 109.6(6) . .
C19 O5 Cd1 137.1(4) . .
C19 O6 Cd2 134.7(4) . 2_757
C21 O7 C20 116.4(5) . .
C27 O8 Cd1 160.9(6) . 1_545
C27 O9 Cd2 111.2(5) . 2_747

loop_
_geom_bond_atom_site_label_1
_geom_bond_atom_site_label_2
_geom_bond_distance
_geom_bond_site_symmetry_2
Cd1 O5 2.208(5) 2_757
Cd1 O5 2.208(5) .
Cd1 O8 2.212(5) 1_565
Cd1 O8 2.212(5) 2_747
Cd1 O1 2.384(4) .
Cd1 O1 2.384(4) 2_757
Cd2 O6 2.188(4) 2_757
Cd2 O9 2.201(5) 2_747
Cd2 O2 2.211(4) .
Cd2 N2 2.348(5) .
Cd2 N1 2.400(5) .
C1 O2 1.245(7) .
C1 O1 1.264(6) .
C1 C2 1.498(8) .
C2 C3 1.367(9) .
C2 C7 1.392(7) .
C3 C4 1.377(10) .
C3 H3 0.9300 .
C4 C5 1.371(9) .
C4 H4 0.9300 .
C5 C6 1.344(9) .
C5 H5 0.9300 .
C6 C7 1.373(8) .
C6 O3 1.377(6) .
C7 H7 0.9300 .
C8 O3 1.430(7) .
C8 C9 1.498(7) .
C8 H8A 0.9700 .
C8 H8B 0.9700 .
C9 C10 1.382(8) .
C9 C11 1.384(7) 2_748
C10 C11 1.402(7) .
C10 C12 1.519(7) .
C11 C9 1.384(7) 2_748
C11 C20 1.483(7) .
C12 O4 1.389(8) .
C12 H12A 0.9700 .
C12 H12B 0.9700 .
C13 C18 1.354(9) .
C13 C14 1.374(11) .
C13 O4 1.407(8) .
C14 C15 1.340(10) .
C14 H14 0.9300 .
C15 C16 1.389(11) .
C15 H15 0.9300 .
C16 C17 1.394(10) .
C16 H16 0.9300 .
C17 C18 1.383(8) .
C17 C19 1.481(9) .
C18 H18 0.9300 .
C19 O5 1.231(7) .
C19 O6 1.240(7) .
C20 O7 1.425(7) .
C20 H20A 0.9700 .
C20 H20B 0.9700 .
C21 C26 1.362(8) .
C21 O7 1.364(7) .
C21 C22 1.375(9) .
C22 C23 1.371(10) .
C22 H22 0.9300 .
C23 C24 1.366(11) .
C23 H23 0.9300 .
C24 C25 1.363(10) .
C24 H24 0.9300 .
C25 C26 1.393(8) .
C25 C27 1.509(10) .
C26 H26 0.9300 .
C27 O8 1.186(9) .
C27 O9 1.237(8) .
C28 N1 1.358(9) .
C28 C29 1.359(10) .
C28 H28 0.9300 .
C29 C30 1.321(13) .
C29 H29 0.9300 .
C30 C31 1.382(14) .
C30 H30 0.9300 .
C31 C32 1.383(10) .
C31 H31 0.9300 .
C32 N1 1.330(8) .
C32 C33 1.444(10) .
C33 N2 1.337(8) .
C33 C34 1.382(10) .
C34 C35 1.364(13) .
C34 H34 0.9300 .
C35 C36 1.315(13) .
C35 H35 0.9300 .
C36 C37 1.368(12) .
C36 H36 0.9300 .
C37 N2 1.332(9) .
C37 H37 0.9300 .
O6 Cd2 2.188(4) 2_757
O8 Cd1 2.212(5) 1_545
O9 Cd2 2.201(5) 2_747

loop_
_geom_torsion_atom_site_label_1
_geom_torsion_atom_site_label_2
_geom_torsion_atom_site_label_3
_geom_torsion_atom_site_label_4
_geom_torsion
_geom_torsion_site_symmetry_1
_geom_torsion_site_symmetry_4
O2 C1 C2 C3 163.9(6) . .
O1 C1 C2 C3 -14.7(9) . .
O2 C1 C2 C7 -13.7(8) . .
O1 C1 C2 C7 167.7(5) . .
C7 C2 C3 C4 1.6(10) . .
C1 C2 C3 C4 -175.9(7) . .
C2 C3 C4 C5 -4.7(13) . .
C3 C4 C5 C6 3.2(13) . .
C4 C5 C6 C7 1.5(11) . .
C4 C5 C6 O3 -179.1(7) . .
C5 C6 C7 C2 -4.5(9) . .
O3 C6 C7 C2 176.1(5) . .
C3 C2 C7 C6 2.8(9) . .
C1 C2 C7 C6 -179.5(5) . .
O3 C8 C9 C10 82.3(7) . .
O3 C8 C9 C11 -100.0(6) . 2_748
C11 C9 C10 C11 -3.3(9) 2_748 .
C8 C9 C10 C11 174.3(5) . .
C11 C9 C10 C12 174.1(6) 2_748 .
C8 C9 C10 C12 -8.2(9) . .
C9 C10 C11 C9 3.3(9) . 2_748
C12 C10 C11 C9 -174.2(6) . 2_748
C9 C10 C11 C20 -174.3(6) . .
C12 C10 C11 C20 8.3(8) . .
C9 C10 C12 O4 93.1(7) . .
C11 C10 C12 O4 -89.4(7) . .
C18 C13 C14 C15 1.2(16) . .
O4 C13 C14 C15 -178.2(10) . .
C13 C14 C15 C16 -2.5(18) . .
C14 C15 C16 C17 2.4(18) . .
C15 C16 C17 C18 -1.1(15) . .
C15 C16 C17 C19 177.8(10) . .
C14 C13 C18 C17 0.1(13) . .
O4 C13 C18 C17 179.5(7) . .
C16 C17 C18 C13 -0.1(13) . .
C19 C17 C18 C13 -179.1(8) . .
C18 C17 C19 O5 21.2(11) . .
C16 C17 C19 O5 -157.7(9) . .
C18 C17 C19 O6 -164.2(7) . .
C16 C17 C19 O6 16.9(12) . .
C9 C11 C20 O7 98.0(6) 2_748 .
C10 C11 C20 O7 -84.5(6) . .
C26 C21 C22 C23 -0.7(11) . .
O7 C21 C22 C23 -179.6(7) . .
C21 C22 C23 C24 1.4(14) . .
C22 C23 C24 C25 -1.8(17) . .
C23 C24 C25 C26 1.5(15) . .
C23 C24 C25 C27 177.9(9) . .
O7 C21 C26 C25 179.2(6) . .
C22 C21 C26 C25 0.4(10) . .
C24 C25 C26 C21 -0.8(11) . .
C27 C25 C26 C21 -177.4(6) . .
C24 C25 C27 O8 177.4(9) . .
C26 C25 C27 O8 -6.1(11) . .
C24 C25 C27 O9 -4.7(12) . .
C26 C25 C27 O9 171.8(7) . .
N1 C28 C29 C30 1.6(13) . .
C28 C29 C30 C31 -2.1(15) . .
C29 C30 C31 C32 0.0(15) . .
C30 C31 C32 N1 2.7(13) . .
C30 C31 C32 C33 -177.8(8) . .
N1 C32 C33 N2 12.0(9) . .
C31 C32 C33 N2 -167.4(7) . .
N1 C32 C33 C34 -163.9(6) . .
C31 C32 C33 C34 16.6(11) . .
N2 C33 C34 C35 0.2(11) . .
C32 C33 C34 C35 176.0(8) . .
C33 C34 C35 C36 -1.2(13) . .
C34 C35 C36 C37 2.5(14) . .
C35 C36 C37 N2 -3.0(13) . .
C31 C32 N1 C28 -3.2(10) . .
C33 C32 N1 C28 177.3(6) . .
C31 C32 N1 Cd2 158.5(6) . .
C33 C32 N1 Cd2 -20.9(8) . .
C29 C28 N1 C32 1.0(11) . .
C29 C28 N1 Cd2 -159.8(6) . .
O6 Cd2 N1 C32 80.0(5) 2_757 .
O9 Cd2 N1 C32 -177.9(5) 2_747 .
O2 Cd2 N1 C32 -77.9(5) . .
N2 Cd2 N1 C32 16.2(4) . .
O6 Cd2 N1 C28 -118.8(6) 2_757 .
O9 Cd2 N1 C28 -16.7(6) 2_747 .
O2 Cd2 N1 C28 83.4(6) . .
N2 Cd2 N1 C28 177.4(6) . .
C36 C37 N2 C33 2.0(10) . .
C36 C37 N2 Cd2 -177.8(6) . .
C34 C33 N2 C37 -0.6(9) . .
C32 C33 N2 C37 -176.6(6) . .
C34 C33 N2 Cd2 179.2(5) . .
C32 C33 N2 Cd2 3.2(7) . .
O6 Cd2 N2 C37 38.7(5) 2_757 .
O9 Cd2 N2 C37 144.4(5) 2_747 .
O2 Cd2 N2 C37 -98.6(5) . .
N1 Cd2 N2 C37 170.0(6) . .
O6 Cd2 N2 C33 -141.1(5) 2_757 .
O9 Cd2 N2 C33 -35.4(6) 2_747 .
O2 Cd2 N2 C33 81.6(4) . .
N1 Cd2 N2 C33 -9.8(4) . .
O2 C1 O1 Cd1 84.7(7) . .
C2 C1 O1 Cd1 -96.7(6) . .
O5 Cd1 O1 C1 -138.7(5) 2_757 .
O5 Cd1 O1 C1 41.3(5) . .
O8 Cd1 O1 C1 132.8(5) 1_565 .
O8 Cd1 O1 C1 -47.2(5) 2_747 .
O1 Cd1 O1 C1 22.6(16) 2_757 .
O1 C1 O2 Cd2 3.8(7) . .
C2 C1 O2 Cd2 -174.8(4) . .
O6 Cd2 O2 C1 11.3(5) 2_757 .
O9 Cd2 O2 C1 -114.2(4) 2_747 .
N2 Cd2 O2 C1 96.1(4) . .
N1 Cd2 O2 C1 163.7(4) . .
C5 C6 O3 C8 162.2(6) . .
C7 C6 O3 C8 -18.3(8) . .
C9 C8 O3 C6 -147.7(5) . .
C10 C12 O4 C13 169.0(5) . .
C18 C13 O4 C12 86.6(9) . .
C14 C13 O4 C12 -94.0(9) . .
O6 C19 O5 Cd1 -23.1(13) . .
C17 C19 O5 Cd1 150.9(6) . .
O5 Cd1 O5 C19 80(95) 2_757 .
O8 Cd1 O5 C19 63.5(8) 1_565 .
O8 Cd1 O5 C19 -116.5(8) 2_747 .
O1 Cd1 O5 C19 155.3(8) . .
O1 Cd1 O5 C19 -24.7(8) 2_757 .
O5 C19 O6 Cd2 9.6(12) . 2_757
C17 C19 O6 Cd2 -164.3(5) . 2_757
C26 C21 O7 C20 14.1(8) . .
C22 C21 O7 C20 -167.1(6) . .
C11 C20 O7 C21 163.6(5) . .
O9 C27 O8 Cd1 -62.8(19) . 1_545
C25 C27 O8 Cd1 114.8(14) . 1_545
O8 C27 O9 Cd2 9.9(10) . 2_747
C25 C27 O9 Cd2 -167.8(5) . 2_747
